data_4502837
loop_
_publ_author_name
'Ormond-Prout, Johnathan E.'
'Smart, Paul'
'Brammer, Lee'

_publ_section_title
;
 Cyanometallates as Halogen Bond Acceptors
;
_journal_issue 1
_journal_name_full 'Crystal Growth &amp; Design'
_journal_page_first 205
_journal_paper_doi 10.1021/cg200942u
_journal_volume 12
_journal_year 2012
_chemical_formula_sum 'C28 H27 Co I3 N11'
_chemical_formula_weight 957.24
_chemical_name_systematic
; 
 ? 
;
_space_group_IT_number 14
_symmetry_cell_setting monoclinic
_symmetry_space_group_name_Hall '-P 2ybc'
_symmetry_space_group_name_H-M 'P 1 21/c 1'
_atom_sites_solution_hydrogens geom
_atom_sites_solution_primary direct
_atom_sites_solution_secondary difmap
_audit_creation_method SHELXL-97
_cell_angle_alpha 90.00
_cell_angle_beta 106.402(2)
_cell_angle_gamma 90.00
_cell_formula_units_Z 4
_cell_length_a 20.2858(9)
_cell_length_b 14.2364(6)
_cell_length_c 12.4838(5)
_cell_measurement_reflns_used 9919
_cell_measurement_temperature 100(2)
_cell_measurement_theta_max 26.66
_cell_measurement_theta_min 3.14
_cell_volume 3458.6(3)
_computing_cell_refinement 'Bruker SAINT'
_computing_data_collection 'Bruker APEX2'
_computing_data_reduction 'Bruker SAINT'
_computing_molecular_graphics 'Bruker SHELXTL'
_computing_publication_material 'Bruker SHELXTL'
_computing_structure_refinement 'SHELXL-97 (Sheldrick, 2008)'
_computing_structure_solution 'SHELXS-97 (Sheldrick, 2008)'
_diffrn_ambient_temperature 100(2)
_diffrn_measured_fraction_theta_full 0.994
_diffrn_measured_fraction_theta_max 0.994
_diffrn_measurement_device_type 'Bruker APEX-II CCD'
_diffrn_measurement_method '\f and \w scans'
_diffrn_radiation_monochromator graphite
_diffrn_radiation_source 'fine-focus sealed tube'
_diffrn_radiation_type MoK\a
_diffrn_radiation_wavelength 0.71073
_diffrn_reflns_av_R_equivalents 0.0768
_diffrn_reflns_av_sigmaI/netI 0.0574
_diffrn_reflns_limit_h_max 25
_diffrn_reflns_limit_h_min -26
_diffrn_reflns_limit_k_max 18
_diffrn_reflns_limit_k_min -18
_diffrn_reflns_limit_l_max 16
_diffrn_reflns_limit_l_min -16
_diffrn_reflns_number 61242
_diffrn_reflns_theta_full 27.53
_diffrn_reflns_theta_max 27.53
_diffrn_reflns_theta_min 1.05
_exptl_absorpt_coefficient_mu 3.210
_exptl_absorpt_correction_T_max 0.6446
_exptl_absorpt_correction_T_min 0.5661
_exptl_absorpt_correction_type multi-scan
_exptl_absorpt_process_details sadabs
_exptl_crystal_colour block
_exptl_crystal_density_diffrn 1.838
_exptl_crystal_density_method 'not measured'
_exptl_crystal_description colourless
_exptl_crystal_F_000 1832
_exptl_crystal_size_max 0.20
_exptl_crystal_size_mid 0.18
_exptl_crystal_size_min 0.15
_refine_diff_density_max 1.357
_refine_diff_density_min -1.225
_refine_diff_density_rms 0.244
_refine_ls_extinction_method none
_refine_ls_goodness_of_fit_ref 1.127
_refine_ls_hydrogen_treatment constr
_refine_ls_matrix_type full
_refine_ls_number_parameters 396
_refine_ls_number_reflns 7941
_refine_ls_number_restraints 0
_refine_ls_restrained_S_all 1.127
_refine_ls_R_factor_all 0.0608
_refine_ls_R_factor_gt 0.0378
_refine_ls_shift/su_max 0.001
_refine_ls_shift/su_mean 0.000
_refine_ls_structure_factor_coef Fsqd
_refine_ls_weighting_details 'calc w=1/[\s^2^(Fo^2^)+(0.0707P)^2^+0.0000P] where P=(Fo^2^+2Fc^2^)/3'
_refine_ls_weighting_scheme calc
_refine_ls_wR_factor_gt 0.0954
_refine_ls_wR_factor_ref 0.1333
_reflns_number_gt 5962
_reflns_number_total 7941
_reflns_threshold_expression >2sigma(I)
_cod_data_source_file cg200942u_si_002.cif
_cod_data_source_block ilb1883
_cod_depositor_comments
;
The following automatic conversions were performed:

'_symmetry_cell_setting' value 'Monoclinic' changed to 'monoclinic'
according to /home/saulius/struct/CIF-dictionaries/cif_core.dic
dictionary named 'cif_core.dic' version 2.4.1 from 2010-06-29.

Automatic conversion script
Id: cif_fix_values 1715 2011-07-08 13:25:40Z adriana 
;
_cod_original_sg_symbol_H-M P2(1)/c
_cod_database_code 4502837

loop_
_symmetry_equiv_pos_as_xyz
'x, y, z'
'-x, y+1/2, -z+1/2'
'-x, -y, -z'
'x, -y-1/2, z-1/2'

loop_
_atom_site_label
_atom_site_type_symbol
_atom_site_fract_x
_atom_site_fract_y
_atom_site_fract_z
_atom_site_U_iso_or_equiv
_atom_site_adp_type
_atom_site_occupancy
_atom_site_symmetry_multiplicity
_atom_site_calc_flag
_atom_site_refinement_flags
I31 I 0.406479(19) 0.38664(2) 0.92754(3) 0.01952(11) Uani 1 1 d .
I21 I 0.795537(19) 0.79798(3) 0.16798(3) 0.01921(12) Uani 1 1 d .
I41 I 0.906966(19) 0.38130(2) 0.89752(3) 0.01847(11) Uani 1 1 d .
Co2 Co 0.5000 0.0000 0.0000 0.0146(2) Uani 1 2 d S
Co1 Co 1.0000 0.0000 1.0000 0.0141(2) Uani 1 2 d S
N16 N 0.5453(3) 0.0536(4) 0.2458(4) 0.0298(13) Uani 1 1 d .
C14 C 0.4500(3) 0.1141(4) -0.0355(5) 0.0181(12) Uani 1 1 d .
N14 N 0.4183(3) 0.1813(4) -0.0583(4) 0.0255(12) Uani 1 1 d .
N31 N 0.4450(2) 0.6678(3) 0.8354(4) 0.0175(10) Uani 1 1 d .
N21 N 0.7432(2) 0.5616(3) 0.3400(4) 0.0212(11) Uani 1 1 d .
C21 C 0.7523(3) 0.7109(4) 0.2659(5) 0.0175(12) Uani 1 1 d .
N11 N 1.1216(3) 0.0942(3) 0.9453(4) 0.0242(12) Uani 1 1 d .
N13 N 0.9359(3) -0.0653(3) 0.7580(4) 0.0235(11) Uani 1 1 d .
N12 N 0.9144(3) 0.1780(3) 0.9389(4) 0.0252(12) Uani 1 1 d .
N1S N 0.2197(3) 0.5647(5) 0.9203(5) 0.0488(17) Uani 1 1 d .
N41 N 0.9643(2) 0.6637(3) 0.8451(4) 0.0152(10) Uani 1 1 d .
N2S N 0.6988(3) 0.2168(4) 0.3070(5) 0.0405(15) Uani 1 1 d .
C16 C 0.5274(3) 0.0339(4) 0.1525(5) 0.0230(13) Uani 1 1 d .
C15 C 0.4192(3) -0.0583(4) 0.0172(4) 0.0169(12) Uani 1 1 d .
N15 N 0.3699(3) -0.0927(3) 0.0269(4) 0.0253(12) Uani 1 1 d .
C32 C 0.3858(3) 0.5933(4) 0.9881(5) 0.0214(13) Uani 1 1 d .
H32 H 0.3665 0.5680 1.0410 0.026 Uiso 1 1 calc R
C31 C 0.4092(3) 0.5342(4) 0.9161(5) 0.0187(12) Uani 1 1 d .
C35 C 0.4388(3) 0.5740(4) 0.8407(5) 0.0203(12) Uani 1 1 d .
H35 H 0.4546 0.5358 0.7929 0.024 Uiso 1 1 calc R
C36 C 0.4802(3) 0.7076(4) 0.7573(5) 0.0294(15) Uani 1 1 d .
H36B H 0.5289 0.6987 0.7868 0.044 Uiso 1 1 calc R
H36C H 0.4703 0.7735 0.7477 0.044 Uiso 1 1 calc R
H36A H 0.4644 0.6765 0.6864 0.044 Uiso 1 1 calc R
C33 C 0.3919(3) 0.6889(4) 0.9789(5) 0.0204(13) Uani 1 1 d .
H33 H 0.3760 0.7290 1.0250 0.024 Uiso 1 1 calc R
C34 C 0.4213(3) 0.7248(4) 0.9022(5) 0.0187(12) Uani 1 1 d .
H34 H 0.4250 0.7896 0.8959 0.022 Uiso 1 1 calc R
C26 C 0.7635(3) 0.4616(4) 0.3537(5) 0.0320(15) Uani 1 1 d .
H26B H 0.7720 0.4391 0.2863 0.048 Uiso 1 1 calc R
H26A H 0.7272 0.4256 0.3690 0.048 Uiso 1 1 calc R
H26C H 0.8045 0.4553 0.4146 0.048 Uiso 1 1 calc R
C25 C 0.7721(3) 0.6184(4) 0.2798(5) 0.0213(13) Uani 1 1 d .
H25 H 0.8051 0.5952 0.2479 0.026 Uiso 1 1 calc R
C24 C 0.6966(3) 0.5931(4) 0.3899(5) 0.0241(14) Uani 1 1 d .
H24 H 0.6776 0.5523 0.4312 0.029 Uiso 1 1 calc R
C23 C 0.6776(3) 0.6850(4) 0.3795(5) 0.0254(14) Uani 1 1 d .
H23 H 0.6464 0.7074 0.4155 0.030 Uiso 1 1 calc R
C22 C 0.7043(3) 0.7450(4) 0.3162(5) 0.0212(13) Uani 1 1 d .
H22 H 0.6905 0.8075 0.3072 0.025 Uiso 1 1 calc R
C11 C 1.0756(3) 0.0581(4) 0.9639(4) 0.0177(12) Uani 1 1 d .
C13 C 0.9610(3) -0.0412(4) 0.8490(5) 0.0168(12) Uani 1 1 d .
C12 C 0.9474(3) 0.1111(4) 0.9636(5) 0.0173(12) Uani 1 1 d .
C2S C 0.2144(3) 0.6437(7) 0.9173(6) 0.0399(18) Uani 1 1 d .
C1S C 0.2091(4) 0.7471(6) 0.9179(6) 0.050(2) Uani 1 1 d .
H1S1 H 0.1780 0.7654 0.9596 0.075 Uiso 1 1 calc R
H1S2 H 0.1922 0.7696 0.8426 0.075 Uiso 1 1 calc R
H1S3 H 0.2536 0.7736 0.9520 0.075 Uiso 1 1 calc R
C42 C 0.8896(3) 0.5825(4) 0.9725(5) 0.0189(12) Uani 1 1 d .
H42 H 0.8648 0.5549 1.0164 0.023 Uiso 1 1 calc R
C43 C 0.8999(3) 0.6776(4) 0.9747(5) 0.0186(12) Uani 1 1 d .
H43 H 0.8821 0.7148 1.0211 0.022 Uiso 1 1 calc R
C44 C 0.9359(3) 0.7189(4) 0.9095(5) 0.0194(12) Uani 1 1 d .
H44 H 0.9409 0.7838 0.9092 0.023 Uiso 1 1 calc R
C46 C 1.0050(3) 0.7079(4) 0.7781(5) 0.0268(15) Uani 1 1 d .
H46A H 1.0336 0.7560 0.8214 0.040 Uiso 1 1 calc R
H46B H 0.9746 0.7352 0.7122 0.040 Uiso 1 1 calc R
H46C H 1.0332 0.6613 0.7571 0.040 Uiso 1 1 calc R
C41 C 0.9173(3) 0.5276(4) 0.9031(4) 0.0166(12) Uani 1 1 d .
C45 C 0.9547(3) 0.5706(4) 0.8405(5) 0.0180(12) Uani 1 1 d .
H45 H 0.9736 0.5344 0.7945 0.022 Uiso 1 1 calc R
C4S C 0.7063(3) 0.1424(6) 0.2878(6) 0.0380(18) Uani 1 1 d .
C3S C 0.7156(4) 0.0426(5) 0.2616(7) 0.048(2) Uani 1 1 d .
H3S1 H 0.6723 0.0168 0.2195 0.072 Uiso 1 1 calc R
H3S2 H 0.7326 0.0080 0.3298 0.072 Uiso 1 1 calc R
H3S3 H 0.7479 0.0384 0.2185 0.072 Uiso 1 1 calc R

loop_
_atom_site_aniso_label
_atom_site_aniso_U_11
_atom_site_aniso_U_22
_atom_site_aniso_U_33
_atom_site_aniso_U_23
_atom_site_aniso_U_13
_atom_site_aniso_U_12
I31 0.0206(2) 0.01275(19) 0.0226(2) 0.00048(15) 0.00189(16) -0.00133(14)
I21 0.0203(2) 0.0207(2) 0.0176(2) 0.00269(15) 0.00689(16) -0.00297(15)
I41 0.0205(2) 0.01221(19) 0.0219(2) -0.00020(15) 0.00482(16) 0.00012(14)
Co2 0.0192(6) 0.0097(5) 0.0173(5) -0.0004(4) 0.0089(5) 0.0006(4)
Co1 0.0181(6) 0.0089(5) 0.0171(5) 0.0008(4) 0.0081(4) -0.0009(4)
N16 0.044(4) 0.025(3) 0.022(3) -0.002(2) 0.013(3) -0.008(2)
C14 0.020(3) 0.016(3) 0.020(3) -0.003(2) 0.009(3) -0.003(2)
N14 0.029(3) 0.018(3) 0.034(3) 0.002(2) 0.017(2) 0.005(2)
N31 0.022(3) 0.014(2) 0.017(2) -0.001(2) 0.004(2) -0.001(2)
N21 0.021(3) 0.022(3) 0.021(2) 0.001(2) 0.005(2) -0.002(2)
C21 0.012(3) 0.023(3) 0.016(3) 0.003(2) 0.001(2) -0.005(2)
N11 0.036(3) 0.016(3) 0.025(3) 0.003(2) 0.016(2) -0.002(2)
N13 0.029(3) 0.019(3) 0.026(3) 0.000(2) 0.014(2) -0.004(2)
N12 0.033(3) 0.012(2) 0.032(3) 0.002(2) 0.013(2) 0.000(2)
N1S 0.047(4) 0.056(4) 0.049(4) -0.007(4) 0.024(3) -0.012(4)
N41 0.021(3) 0.011(2) 0.016(2) -0.0008(19) 0.009(2) -0.0023(19)
N2S 0.042(4) 0.038(4) 0.037(3) 0.004(3) 0.004(3) 0.005(3)
C16 0.022(3) 0.018(3) 0.032(4) 0.004(3) 0.014(3) -0.003(2)
C15 0.023(3) 0.010(3) 0.017(3) 0.001(2) 0.005(2) 0.006(2)
N15 0.027(3) 0.016(3) 0.038(3) -0.006(2) 0.018(3) -0.002(2)
C32 0.025(3) 0.018(3) 0.023(3) 0.001(3) 0.011(3) -0.001(2)
C31 0.022(3) 0.011(3) 0.022(3) -0.003(2) 0.004(3) 0.002(2)
C35 0.019(3) 0.017(3) 0.024(3) -0.003(3) 0.006(3) -0.003(2)
C36 0.039(4) 0.025(3) 0.029(3) 0.006(3) 0.016(3) -0.001(3)
C33 0.015(3) 0.022(3) 0.023(3) -0.002(3) 0.003(3) 0.006(2)
C34 0.018(3) 0.010(3) 0.023(3) 0.000(2) -0.003(2) -0.002(2)
C26 0.045(4) 0.021(3) 0.033(4) 0.007(3) 0.017(3) 0.002(3)
C25 0.023(3) 0.026(3) 0.018(3) 0.002(3) 0.010(3) -0.005(3)
C24 0.022(3) 0.033(4) 0.017(3) 0.004(3) 0.007(3) -0.010(3)
C23 0.030(4) 0.030(3) 0.018(3) -0.003(3) 0.009(3) -0.004(3)
C22 0.023(3) 0.020(3) 0.020(3) -0.004(3) 0.005(3) -0.003(2)
C11 0.028(3) 0.010(3) 0.016(3) 0.001(2) 0.009(3) 0.005(2)
C13 0.020(3) 0.010(3) 0.025(3) 0.004(2) 0.015(3) 0.003(2)
C12 0.020(3) 0.015(3) 0.019(3) 0.000(2) 0.007(2) -0.006(2)
C2S 0.018(4) 0.069(6) 0.036(4) 0.001(4) 0.012(3) 0.001(4)
C1S 0.043(5) 0.067(6) 0.045(5) 0.020(4) 0.022(4) 0.013(4)
C42 0.024(3) 0.019(3) 0.016(3) 0.003(2) 0.008(2) 0.003(2)
C43 0.024(3) 0.017(3) 0.018(3) -0.006(2) 0.011(2) 0.001(2)
C44 0.016(3) 0.019(3) 0.020(3) -0.004(2) 0.001(2) 0.004(2)
C46 0.035(4) 0.023(3) 0.027(3) 0.003(3) 0.016(3) -0.005(3)
C41 0.021(3) 0.009(3) 0.017(3) 0.001(2) 0.002(2) 0.002(2)
C45 0.017(3) 0.019(3) 0.017(3) 0.001(2) 0.004(2) 0.002(2)
C4S 0.020(4) 0.061(5) 0.033(4) 0.010(4) 0.007(3) 0.001(4)
C3S 0.032(5) 0.045(5) 0.063(5) -0.016(4) 0.007(4) 0.001(4)

loop_
_atom_type_symbol
_atom_type_description
_atom_type_scat_dispersion_real
_atom_type_scat_dispersion_imag
_atom_type_scat_source
C C 0.0033 0.0016 'International Tables Vol C Tables 4.2.6.8 and 6.1.1.4'
H H 0.0000 0.0000 'International Tables Vol C Tables 4.2.6.8 and 6.1.1.4'
N N 0.0061 0.0033 'International Tables Vol C Tables 4.2.6.8 and 6.1.1.4'
Co Co 0.3494 0.9721 'International Tables Vol C Tables 4.2.6.8 and 6.1.1.4'
I I -0.4742 1.8119 'International Tables Vol C Tables 4.2.6.8 and 6.1.1.4'

loop_
_geom_angle_atom_site_label_1
_geom_angle_atom_site_label_2
_geom_angle_atom_site_label_3
_geom_angle
_geom_angle_site_symmetry_1
_geom_angle_site_symmetry_3
C16 Co2 C16 179.998(1) 3_655 .
C16 Co2 C14 90.1(2) 3_655 3_655
C16 Co2 C14 89.9(2) . 3_655
C16 Co2 C14 89.9(2) 3_655 .
C16 Co2 C14 90.1(2) . .
C14 Co2 C14 179.998(1) 3_655 .
C16 Co2 C15 90.9(2) 3_655 3_655
C16 Co2 C15 89.1(2) . 3_655
C14 Co2 C15 88.8(2) 3_655 3_655
C14 Co2 C15 91.2(2) . 3_655
C16 Co2 C15 89.1(2) 3_655 .
C16 Co2 C15 90.9(2) . .
C14 Co2 C15 91.2(2) 3_655 .
C14 Co2 C15 88.8(2) . .
C15 Co2 C15 180.0 3_655 .
C12 Co1 C12 180.0(3) 3_757 .
C12 Co1 C11 91.0(2) 3_757 3_757
C12 Co1 C11 89.0(2) . 3_757
C12 Co1 C11 89.0(2) 3_757 .
C12 Co1 C11 91.0(2) . .
C11 Co1 C11 180.0(3) 3_757 .
C12 Co1 C13 91.6(2) 3_757 .
C12 Co1 C13 88.4(2) . .
C11 Co1 C13 87.9(2) 3_757 .
C11 Co1 C13 92.1(2) . .
C12 Co1 C13 88.4(2) 3_757 3_757
C12 Co1 C13 91.6(2) . 3_757
C11 Co1 C13 92.1(2) 3_757 3_757
C11 Co1 C13 87.9(2) . 3_757
C13 Co1 C13 180.00(17) . 3_757
N14 C14 Co2 178.0(6) . .
C35 N31 C34 120.9(5) . .
C35 N31 C36 118.9(5) . .
C34 N31 C36 120.2(5) . .
C25 N21 C24 122.1(5) . .
C25 N21 C26 119.4(5) . .
C24 N21 C26 118.5(5) . .
C25 C21 C22 119.8(5) . .
C25 C21 I21 118.9(4) . .
C22 C21 I21 121.3(4) . .
C45 N41 C44 121.1(5) . .
C45 N41 C46 119.8(5) . .
C44 N41 C46 119.1(5) . .
N16 C16 Co2 178.6(6) . .
N15 C15 Co2 179.2(6) . .
C33 C32 C31 118.9(5) . .
C33 C32 H32 120.5 . .
C31 C32 H32 120.5 . .
C35 C31 C32 118.8(5) . .
C35 C31 I31 118.9(4) . .
C32 C31 I31 122.2(4) . .
N31 C35 C31 120.6(5) . .
N31 C35 H35 119.7 . .
C31 C35 H35 119.7 . .
N31 C36 H36B 109.5 . .
N31 C36 H36C 109.5 . .
H36B C36 H36C 109.5 . .
N31 C36 H36A 109.5 . .
H36B C36 H36A 109.5 . .
H36C C36 H36A 109.5 . .
C34 C33 C32 119.9(5) . .
C34 C33 H33 120.1 . .
C32 C33 H33 120.1 . .
N31 C34 C33 120.8(5) . .
N31 C34 H34 119.6 . .
C33 C34 H34 119.6 . .
N21 C26 H26B 109.5 . .
N21 C26 H26A 109.5 . .
H26B C26 H26A 109.5 . .
N21 C26 H26C 109.5 . .
H26B C26 H26C 109.5 . .
H26A C26 H26C 109.5 . .
N21 C25 C21 119.2(5) . .
N21 C25 H25 120.4 . .
C21 C25 H25 120.4 . .
N21 C24 C23 119.6(5) . .
N21 C24 H24 120.2 . .
C23 C24 H24 120.2 . .
C24 C23 C22 120.3(6) . .
C24 C23 H23 119.8 . .
C22 C23 H23 119.8 . .
C23 C22 C21 118.9(6) . .
C23 C22 H22 120.5 . .
C21 C22 H22 120.5 . .
N11 C11 Co1 178.0(5) . .
N13 C13 Co1 178.2(5) . .
N12 C12 Co1 178.3(6) . .
N1S C2S C1S 177.8(9) . .
C2S C1S H1S1 109.5 . .
C2S C1S H1S2 109.5 . .
H1S1 C1S H1S2 109.5 . .
C2S C1S H1S3 109.5 . .
H1S1 C1S H1S3 109.5 . .
H1S2 C1S H1S3 109.5 . .
C43 C42 C41 118.7(5) . .
C43 C42 H42 120.7 . .
C41 C42 H42 120.7 . .
C42 C43 C44 121.1(5) . .
C42 C43 H43 119.5 . .
C44 C43 H43 119.5 . .
N41 C44 C43 119.2(5) . .
N41 C44 H44 120.4 . .
C43 C44 H44 120.4 . .
N41 C46 H46A 109.5 . .
N41 C46 H46B 109.5 . .
H46A C46 H46B 109.5 . .
N41 C46 H46C 109.5 . .
H46A C46 H46C 109.5 . .
H46B C46 H46C 109.5 . .
C45 C41 C42 119.1(5) . .
C45 C41 I41 119.3(4) . .
C42 C41 I41 121.6(4) . .
N41 C45 C41 120.8(5) . .
N41 C45 H45 119.6 . .
C41 C45 H45 119.6 . .
N2S C4S C3S 179.5(9) . .
C4S C3S H3S1 109.5 . .
C4S C3S H3S2 109.5 . .
H3S1 C3S H3S2 109.5 . .
C4S C3S H3S3 109.5 . .
H3S1 C3S H3S3 109.5 . .
H3S2 C3S H3S3 109.5 . .

loop_
_geom_bond_atom_site_label_1
_geom_bond_atom_site_label_2
_geom_bond_distance
_geom_bond_site_symmetry_2
I31 C31 2.108(6) .
I21 C21 2.100(5) .
I41 C41 2.092(5) .
Co2 C16 1.889(6) 3_655
Co2 C16 1.889(6) .
Co2 C14 1.900(6) 3_655
Co2 C14 1.900(6) .
Co2 C15 1.904(6) 3_655
Co2 C15 1.904(6) .
Co1 C12 1.891(6) 3_757
Co1 C12 1.891(6) .
Co1 C11 1.905(6) 3_757
Co1 C11 1.905(6) .
Co1 C13 1.918(6) .
Co1 C13 1.918(6) 3_757
N16 C16 1.153(7) .
C14 N14 1.143(7) .
N31 C35 1.344(7) .
N31 C34 1.346(7) .
N31 C36 1.476(7) .
N21 C25 1.345(7) .
N21 C24 1.346(7) .
N21 C26 1.478(7) .
C21 C25 1.374(8) .
C21 C22 1.385(8) .
N11 C11 1.145(7) .
N13 C13 1.158(7) .
N12 C12 1.155(7) .
N1S C2S 1.129(10) .
N41 C45 1.339(7) .
N41 C44 1.363(7) .
N41 C46 1.471(7) .
N2S C4S 1.105(9) .
C15 N15 1.149(7) .
C32 C33 1.375(8) .
C32 C31 1.408(8) .
C32 H32 0.9300 .
C31 C35 1.373(8) .
C35 H35 0.9300 .
C36 H36B 0.9600 .
C36 H36C 0.9600 .
C36 H36A 0.9600 .
C33 C34 1.362(8) .
C33 H33 0.9300 .
C34 H34 0.9300 .
C26 H26B 0.9600 .
C26 H26A 0.9600 .
C26 H26C 0.9600 .
C25 H25 0.9300 .
C24 C23 1.360(9) .
C24 H24 0.9300 .
C23 C22 1.375(8) .
C23 H23 0.9300 .
C22 H22 0.9300 .
C2S C1S 1.477(12) .
C1S H1S1 0.9600 .
C1S H1S2 0.9600 .
C1S H1S3 0.9600 .
C42 C43 1.369(8) .
C42 C41 1.397(8) .
C42 H42 0.9300 .
C43 C44 1.371(8) .
C43 H43 0.9300 .
C44 H44 0.9300 .
C46 H46A 0.9600 .
C46 H46B 0.9600 .
C46 H46C 0.9600 .
C41 C45 1.377(8) .
C45 H45 0.9300 .
C4S C3S 1.482(11) .
C3S H3S1 0.9600 .
C3S H3S2 0.9600 .
C3S H3S3 0.9600 .
